data_4324813
loop_
_publ_author_name
'Aline M. J. Devoille'
'Patricia Richardson'
'Nathan L. Bill'
'Jonathan L. Sessler'
'Jason B. Love'

_publ_section_title
;
 Selective Anion Binding by a Cofacial Binuclear Zinc Complex of a
 Schiff-Base Pyrrole Macrocycle
;
_journal_name_full 'Inorganic Chemistry'
_journal_page_first 3116
_journal_page_last 3126
_journal_paper_doi 10.1021/ic200082r
_journal_volume 50
_journal_year 2011
_chemical_formula_moiety 'C90 H94 Cl K N8 O8 Zn2'
_chemical_formula_sum 'C90 H112 Cl K N8 O8 Zn2'
_chemical_formula_weight 1639.17
_chemical_name_systematic
;
 ?
;
_space_group_IT_number 14
_symmetry_cell_setting monoclinic
_symmetry_space_group_name_Hall '-P 2yn'
_symmetry_space_group_name_H-M 'P 1 21/n 1'
_atom_sites_solution_hydrogens geom
_atom_sites_solution_primary direct
_atom_sites_solution_secondary difmap
_audit_creation_method SHELXL-97
_cell_angle_alpha 90.00
_cell_angle_beta 100.094(2)
_cell_angle_gamma 90.00
_cell_formula_units_Z 4
_cell_length_a 13.7180(5)
_cell_length_b 23.2233(8)
_cell_length_c 26.1448(9)
_cell_measurement_reflns_used 8558
_cell_measurement_temperature 150(2)
_cell_measurement_theta_max 20.9
_cell_measurement_theta_min 1.2
_cell_volume 8200.2(5)
_computing_cell_refinement 'SAINT (SIEMANS, 1995)'
_computing_data_collection 'SMART (SIEMANS, 1993)'
_computing_data_reduction 'SAINT (SIEMANS, 1995)'
_computing_molecular_graphics 'ORTEP (Farrugia, 1997)'
_computing_publication_material 'enCIFer (Allen, 2004)'
_computing_structure_refinement 'SHELXL-97 (Sheldrick, 1997)'
_computing_structure_solution 'SIR-92 (Giacovazzo, 1994)'
_diffrn_ambient_temperature 150(2)
_diffrn_measured_fraction_theta_full 0.993
_diffrn_measured_fraction_theta_max 0.993
_diffrn_measurement_device_type 'Bruker SMART APEX CCD area detector'
_diffrn_measurement_method 'omaga scans'
_diffrn_radiation_monochromator graphite
_diffrn_radiation_source 'fine-focus sealed tube'
_diffrn_radiation_type MoK\a
_diffrn_radiation_wavelength 0.71073
_diffrn_reflns_av_R_equivalents 0.1310
_diffrn_reflns_av_sigmaI/netI 0.0794
_diffrn_reflns_limit_h_max 13
_diffrn_reflns_limit_h_min -13
_diffrn_reflns_limit_k_max 23
_diffrn_reflns_limit_k_min -23
_diffrn_reflns_limit_l_max 25
_diffrn_reflns_limit_l_min -26
_diffrn_reflns_number 52898
_diffrn_reflns_theta_full 20.85
_diffrn_reflns_theta_max 20.85
_diffrn_reflns_theta_min 1.18
_diffrn_standards_decay_% 0
_diffrn_standards_number 0
_exptl_absorpt_coefficient_mu 0.730
_exptl_absorpt_correction_T_max 0.7446
_exptl_absorpt_correction_T_min 0.5197
_exptl_absorpt_correction_type multi-scan
_exptl_absorpt_process_details SADABS
_exptl_crystal_colour yellow
_exptl_crystal_density_diffrn 1.328
_exptl_crystal_density_meas 1.31
_exptl_crystal_description block
_exptl_crystal_F_000 3472
_exptl_crystal_size_max 0.38
_exptl_crystal_size_mid 0.36
_exptl_crystal_size_min 0.24
_refine_diff_density_max 0.461
_refine_diff_density_min -0.311
_refine_diff_density_rms 0.073
_refine_ls_extinction_method none
_refine_ls_goodness_of_fit_ref 1.161
_refine_ls_hydrogen_treatment riding
_refine_ls_matrix_type full
_refine_ls_number_parameters 988
_refine_ls_number_reflns 8558
_refine_ls_number_restraints 0
_refine_ls_restrained_S_all 1.161
_refine_ls_R_factor_all 0.0955
_refine_ls_R_factor_gt 0.0708
_refine_ls_shift/su_max 0.000
_refine_ls_shift/su_mean 0.000
_refine_ls_structure_factor_coef Fsqd
_refine_ls_weighting_details 'calc w=1/[\s^2^(Fo^2^)+(0.0511P)^2^+13.8616P] where P=(Fo^2^+2Fc^2^)/3'
_refine_ls_weighting_scheme calc
_refine_ls_wR_factor_gt 0.1446
_refine_ls_wR_factor_ref 0.1551
_reflns_number_gt 6689
_reflns_number_total 8558
_reflns_threshold_expression >2sigma(I)
_cod_data_source_file ic200082r_si_001_1.cif
_cod_data_source_block jl8048
_cod_database_code 4324813

loop_
_symmetry_equiv_pos_as_xyz
'x, y, z'
'-x+1/2, y+1/2, -z+1/2'
'-x, -y, -z'
'x-1/2, -y-1/2, z-1/2'

loop_
_atom_site_label
_atom_site_type_symbol
_atom_site_fract_x
_atom_site_fract_y
_atom_site_fract_z
_atom_site_U_iso_or_equiv
_atom_site_adp_type
_atom_site_occupancy
_atom_site_symmetry_multiplicity
_atom_site_calc_flag
_atom_site_refinement_flags
_atom_site_disorder_assembly
_atom_site_disorder_group
Zn1 Zn 0.83679(5) 0.22183(3) 0.41418(3) 0.0262(2) Uani 1 1 d . . .
Zn2 Zn 0.54910(6) 0.23143(3) 0.29890(3) 0.0271(2) Uani 1 1 d . . .
N1 N 0.4919(4) 0.1594(2) 0.3364(2) 0.0302(14) Uani 1 1 d . . .
N2 N 0.4480(4) 0.2705(2) 0.3349(2) 0.0285(14) Uani 1 1 d . . .
N3 N 0.5169(4) 0.2987(2) 0.24968(19) 0.0286(14) Uani 1 1 d . . .
N4 N 0.5830(4) 0.1949(2) 0.22699(19) 0.0246(13) Uani 1 1 d . . .
N5 N 0.9029(4) 0.1675(2) 0.36279(18) 0.0242(13) Uani 1 1 d . . .
N6 N 0.9407(4) 0.2751(2) 0.39483(19) 0.0278(14) Uani 1 1 d . . .
N7 N 0.8551(4) 0.2740(2) 0.47789(19) 0.0267(14) Uani 1 1 d . . .
N8 N 0.8050(4) 0.1618(2) 0.4741(2) 0.0270(14) Uani 1 1 d . . .
Cl1 Cl 0.69460(13) 0.25224(7) 0.35769(6) 0.0340(5) Uani 1 1 d . . .
K1 K 0.43773(12) 0.21014(7) 0.60438(6) 0.0424(5) Uani 1 1 d . B .
O910 O 0.2526(4) 0.1777(3) 0.54969(19) 0.0632(17) Uani 1 1 d . B .
O920 O 0.4826(4) 0.2678(2) 0.5235(2) 0.0524(14) Uani 1 1 d . . .
O930 O 0.3812(4) 0.1625(2) 0.68707(18) 0.0491(14) Uani 1 1 d . B .
O950 O 0.6068(4) 0.2544(2) 0.6611(2) 0.0567(15) Uani 1 1 d . . .
O960 O 0.1382(8) 0.0473(4) 0.1174(5) 0.137(4) Uani 1 1 d . . .
O970 O 0.5425(5) 0.1238(3) 0.5766(2) 0.079(2) Uani 1 1 d . . .
O980 O 0.3564(4) 0.3043(2) 0.6346(2) 0.0581(15) Uani 1 1 d . . .
O990 O 0.1153(4) 0.1305(2) 0.2747(2) 0.0553(15) Uani 1 1 d . . .
C1 C 0.4307(5) 0.1773(3) 0.3660(2) 0.0300(18) Uani 1 1 d . . .
H1 H 0.4041 0.1506 0.3874 0.036 Uiso 1 1 calc R . .
C2 C 0.4037(5) 0.2356(3) 0.3665(2) 0.0279(17) Uani 1 1 d . . .
C3 C 0.3330(5) 0.2683(3) 0.3854(3) 0.0387(19) Uani 1 1 d . . .
H3 H 0.2914 0.2551 0.4084 0.046 Uiso 1 1 calc R . .
C4 C 0.3330(5) 0.3225(3) 0.3652(3) 0.039(2) Uani 1 1 d . . .
H4 H 0.2919 0.3539 0.3711 0.047 Uiso 1 1 calc R . .
C5 C 0.4081(5) 0.3224(3) 0.3333(2) 0.0276(17) Uani 1 1 d . . .
C6 C 0.4429(5) 0.3706(3) 0.3022(2) 0.0282(17) Uani 1 1 d . . .
C7 C 0.3666(5) 0.4193(3) 0.2917(3) 0.0373(19) Uani 1 1 d . . .
H7A H 0.3584 0.4362 0.3254 0.045 Uiso 1 1 calc R . .
H7B H 0.3938 0.4497 0.2717 0.045 Uiso 1 1 calc R . .
C8 C 0.2655(5) 0.4027(3) 0.2625(3) 0.050(2) Uani 1 1 d . . .
H8A H 0.2715 0.3882 0.2280 0.076 Uiso 1 1 calc R . .
H8B H 0.2221 0.4366 0.2588 0.076 Uiso 1 1 calc R . .
H8C H 0.2371 0.3727 0.2818 0.076 Uiso 1 1 calc R . .
C9 C 0.5412(5) 0.3945(3) 0.3357(2) 0.0332(18) Uani 1 1 d . . .
H9A H 0.5267 0.4069 0.3698 0.040 Uiso 1 1 calc R . .
H9B H 0.5897 0.3626 0.3422 0.040 Uiso 1 1 calc R . .
C10 C 0.5884(6) 0.4438(3) 0.3122(3) 0.050(2) Uani 1 1 d . . .
H10A H 0.5976 0.4335 0.2770 0.075 Uiso 1 1 calc R . .
H10B H 0.6528 0.4524 0.3336 0.075 Uiso 1 1 calc R . .
H10C H 0.5456 0.4778 0.3107 0.075 Uiso 1 1 calc R . .
C11 C 0.4688(5) 0.3489(3) 0.2505(2) 0.0259(17) Uani 1 1 d . . .
C12 C 0.4497(5) 0.3726(3) 0.1999(3) 0.0330(18) Uani 1 1 d . . .
H12 H 0.4171 0.4079 0.1897 0.040 Uiso 1 1 calc R . .
C13 C 0.4879(5) 0.3343(3) 0.1683(3) 0.0343(19) Uani 1 1 d . . .
H13 H 0.4872 0.3385 0.1321 0.041 Uiso 1 1 calc R . .
C14 C 0.5280(5) 0.2880(3) 0.1992(2) 0.0246(17) Uani 1 1 d . . .
C15 C 0.5619(5) 0.2330(3) 0.1901(3) 0.0296(18) Uani 1 1 d . . .
H15 H 0.5698 0.2229 0.1559 0.036 Uiso 1 1 calc R . .
C16 C 0.5938(5) 0.1375(3) 0.2139(2) 0.0272(17) Uani 1 1 d . . .
C17 C 0.5295(5) 0.1128(3) 0.1737(3) 0.0326(18) Uani 1 1 d . . .
H17 H 0.4804 0.1365 0.1538 0.039 Uiso 1 1 calc R . .
C18 C 0.5329(5) 0.0547(3) 0.1606(3) 0.038(2) Uani 1 1 d . . .
H18 H 0.4872 0.0398 0.1321 0.046 Uiso 1 1 calc R . .
C19 C 0.5999(5) 0.0201(3) 0.1880(3) 0.039(2) Uani 1 1 d . . .
H19 H 0.6012 -0.0195 0.1792 0.047 Uiso 1 1 calc R . .
C20 C 0.6700(5) 0.0421(3) 0.2305(3) 0.0313(18) Uani 1 1 d . . .
C29 C 0.6698(5) 0.1014(3) 0.2431(2) 0.0252(17) Uani 1 1 d . . .
C21 C 0.7394(5) 0.0064(3) 0.2594(3) 0.0343(19) Uani 1 1 d . . .
H22 H 0.7380 -0.0336 0.2515 0.041 Uiso 1 1 calc R . .
C28 C 0.7417(5) 0.1238(3) 0.2829(2) 0.0266(17) Uani 1 1 d . . .
H23 H 0.7420 0.1638 0.2908 0.032 Uiso 1 1 calc R . .
C22 C 0.8119(5) 0.0272(3) 0.2999(2) 0.0268(17) Uani 1 1 d . . .
C27 C 0.8128(5) 0.0874(3) 0.3108(2) 0.0242(17) Uani 1 1 d . . .
C23 C 0.8824(5) -0.0108(3) 0.3282(3) 0.0317(18) Uani 1 1 d . . .
H26 H 0.8806 -0.0508 0.3203 0.038 Uiso 1 1 calc R . .
C24 C 0.9524(5) 0.0103(3) 0.3666(3) 0.0355(19) Uani 1 1 d . . .
H27 H 0.9991 -0.0150 0.3861 0.043 Uiso 1 1 calc R . .
C25 C 0.9566(5) 0.0700(3) 0.3777(3) 0.0344(19) Uani 1 1 d . . .
H28 H 1.0061 0.0838 0.4050 0.041 Uiso 1 1 calc R . .
C26 C 0.8924(5) 0.1081(3) 0.3507(2) 0.0233(16) Uani 1 1 d . . .
C30 C 0.9717(5) 0.1961(3) 0.3446(2) 0.0309(18) Uani 1 1 d . . .
H30 H 1.0060 0.1781 0.3204 0.037 Uiso 1 1 calc R . .
C31 C 0.9953(5) 0.2525(3) 0.3602(2) 0.0261(17) Uani 1 1 d . . .
C32 C 1.0682(5) 0.2927(3) 0.3530(3) 0.0339(19) Uani 1 1 d . . .
H32 H 1.1162 0.2886 0.3310 0.041 Uiso 1 1 calc R . .
C33 C 1.0562(5) 0.3394(3) 0.3842(3) 0.039(2) Uani 1 1 d . . .
H33 H 1.0943 0.3738 0.3876 0.047 Uiso 1 1 calc R . .
C34 C 0.9766(5) 0.3265(3) 0.4104(2) 0.0270(17) Uani 1 1 d . . .
C35 C 0.9300(5) 0.3628(3) 0.4484(2) 0.0298(18) Uani 1 1 d . . .
C36 C 1.0011(5) 0.4106(3) 0.4726(3) 0.040(2) Uani 1 1 d . . .
H36A H 1.0140 0.4363 0.4443 0.047 Uiso 1 1 calc R . .
H36B H 0.9671 0.4337 0.4959 0.047 Uiso 1 1 calc R . .
C37 C 1.1003(5) 0.3910(3) 0.5032(3) 0.052(2) Uani 1 1 d . . .
H37A H 1.0891 0.3650 0.5311 0.077 Uiso 1 1 calc R . .
H37B H 1.1380 0.4246 0.5182 0.077 Uiso 1 1 calc R . .
H37C H 1.1376 0.3708 0.4799 0.077 Uiso 1 1 calc R . .
C38 C 0.8355(5) 0.3905(3) 0.4166(2) 0.0336(18) Uani 1 1 d . . .
H38A H 0.8552 0.4142 0.3886 0.040 Uiso 1 1 calc R . .
H38B H 0.7920 0.3594 0.3998 0.040 Uiso 1 1 calc R . .
C39 C 0.7754(6) 0.4282(3) 0.4475(3) 0.044(2) Uani 1 1 d . . .
H39A H 0.7605 0.4065 0.4773 0.066 Uiso 1 1 calc R . .
H39B H 0.7134 0.4397 0.4251 0.066 Uiso 1 1 calc R . .
H39C H 0.8137 0.4627 0.4598 0.066 Uiso 1 1 calc R . .
C40 C 0.8992(5) 0.3244(3) 0.4900(2) 0.0292(18) Uani 1 1 d . . .
C41 C 0.9105(5) 0.3330(3) 0.5446(3) 0.0390(19) Uani 1 1 d . . .
H41 H 0.9369 0.3661 0.5634 0.047 Uiso 1 1 calc R . .
C42 C 0.8756(5) 0.2839(3) 0.5649(3) 0.038(2) Uani 1 1 d . . .
H42 H 0.8741 0.2765 0.6005 0.046 Uiso 1 1 calc R . .
C43 C 0.8429(5) 0.2474(3) 0.5234(3) 0.0309(18) Uani 1 1 d . . .
C44 C 0.8174(5) 0.1887(3) 0.5184(3) 0.0304(18) Uani 1 1 d . . .
H44 H 0.8089 0.1680 0.5486 0.037 Uiso 1 1 calc R . .
C45 C 0.8026(5) 0.1014(3) 0.4741(3) 0.0272(17) Uani 1 1 d . . .
C46 C 0.8707(5) 0.0699(3) 0.5060(3) 0.0347(19) Uani 1 1 d . . .
H46 H 0.9186 0.0895 0.5306 0.042 Uiso 1 1 calc R . .
C47 C 0.8735(6) 0.0093(3) 0.5045(3) 0.040(2) Uani 1 1 d . . .
H47 H 0.9206 -0.0113 0.5287 0.048 Uiso 1 1 calc R . .
C48 C 0.8090(6) -0.0192(3) 0.4685(3) 0.041(2) Uani 1 1 d . . .
H48 H 0.8129 -0.0599 0.4665 0.049 Uiso 1 1 calc R . .
C49 C 0.7356(5) 0.0106(3) 0.4339(3) 0.0316(18) Uani 1 1 d . . .
C58 C 0.7299(5) 0.0721(3) 0.4364(2) 0.0272(17) Uani 1 1 d . . .
C50 C 0.6687(6) -0.0185(3) 0.3961(3) 0.038(2) Uani 1 1 d . . .
H51 H 0.6731 -0.0592 0.3938 0.046 Uiso 1 1 calc R . .
C57 C 0.6528(5) 0.1002(3) 0.4042(2) 0.0279(17) Uani 1 1 d . . .
H52 H 0.6456 0.1406 0.4079 0.033 Uiso 1 1 calc R . .
C51 C 0.5958(5) 0.0104(3) 0.3616(3) 0.0316(18) Uani 1 1 d . . .
C56 C 0.5853(5) 0.0710(3) 0.3664(2) 0.0271(17) Uani 1 1 d . . .
C52 C 0.5325(6) -0.0192(3) 0.3213(3) 0.039(2) Uani 1 1 d . . .
H55 H 0.5400 -0.0596 0.3174 0.047 Uiso 1 1 calc R . .
C53 C 0.4622(6) 0.0091(4) 0.2887(3) 0.044(2) Uani 1 1 d . . .
H56 H 0.4210 -0.0111 0.2615 0.053 Uiso 1 1 calc R . .
C54 C 0.4494(5) 0.0681(3) 0.2946(3) 0.040(2) Uani 1 1 d . . .
H57 H 0.3991 0.0875 0.2713 0.048 Uiso 1 1 calc R . .
C55 C 0.5068(5) 0.0989(3) 0.3328(3) 0.0298(18) Uani 1 1 d . . .
C911 C 0.2562(6) 0.1814(5) 0.4958(3) 0.080(3) Uani 1 1 d . . .
H91A H 0.2519 0.1429 0.4793 0.095 Uiso 1 1 calc R A 1
H91B H 0.3173 0.2009 0.4896 0.095 Uiso 1 1 calc R A 1
C81A C 0.1609(11) 0.2189(13) 0.4751(7) 0.058(7) Uiso 0.55(4) 1 d P B 1
H81A H 0.1720 0.2602 0.4836 0.069 Uiso 0.55(4) 1 calc PR B 1
H81B H 0.1392 0.2144 0.4372 0.069 Uiso 0.55(4) 1 calc PR B 1
C81B C 0.1621(11) 0.1839(13) 0.4667(6) 0.031(8) Uiso 0.45(4) 1 d P B 2
H81C H 0.1467 0.1478 0.4469 0.038 Uiso 0.45(4) 1 calc PR B 2
H81D H 0.1571 0.2163 0.4417 0.038 Uiso 0.45(4) 1 calc PR B 2
C913 C 0.0897(6) 0.1927(5) 0.5047(3) 0.088(3) Uani 1 1 d . . .
H91E H 0.0678 0.1541 0.4911 0.105 Uiso 1 1 calc R B 1
H91F H 0.0311 0.2176 0.5047 0.105 Uiso 1 1 calc R B 1
C914 C 0.1531(6) 0.1892(4) 0.5575(3) 0.064(3) Uani 1 1 d . B .
H91G H 0.1505 0.2259 0.5764 0.077 Uiso 1 1 calc R . .
H91H H 0.1296 0.1579 0.5780 0.077 Uiso 1 1 calc R . .
C921 C 0.4614(6) 0.3275(4) 0.5142(3) 0.054(2) Uani 1 1 d . . .
H92A H 0.4621 0.3483 0.5474 0.065 Uiso 1 1 calc R . .
H92B H 0.3956 0.3326 0.4921 0.065 Uiso 1 1 calc R . .
C922 C 0.5412(8) 0.3493(4) 0.4873(4) 0.094(4) Uani 1 1 d . . .
H92C H 0.5116 0.3691 0.4548 0.113 Uiso 1 1 calc R . .
H92D H 0.5830 0.3773 0.5098 0.113 Uiso 1 1 calc R . .
C923 C 0.5979(7) 0.3039(4) 0.4762(4) 0.082(3) Uani 1 1 d . . .
H92E H 0.6684 0.3110 0.4910 0.099 Uiso 1 1 calc R . .
H92F H 0.5919 0.2995 0.4381 0.099 Uiso 1 1 calc R . .
C924 C 0.5630(6) 0.2506(3) 0.4991(3) 0.053(2) Uani 1 1 d . . .
H92G H 0.5409 0.2217 0.4717 0.063 Uiso 1 1 calc R . .
H92H H 0.6168 0.2336 0.5249 0.063 Uiso 1 1 calc R . .
C931 C 0.2782(6) 0.1667(4) 0.6872(3) 0.057(2) Uani 1 1 d . . .
H93A H 0.2440 0.1317 0.6716 0.069 Uiso 1 1 calc R B .
H93B H 0.2503 0.2005 0.6666 0.069 Uiso 1 1 calc R . .
C932 C 0.2641(6) 0.1729(4) 0.7427(3) 0.058(2) Uani 1 1 d . B .
H93C H 0.2520 0.2136 0.7511 0.070 Uiso 1 1 calc R . .
H93D H 0.2080 0.1491 0.7497 0.070 Uiso 1 1 calc R . .
C933 C 0.3596(6) 0.1520(3) 0.7730(3) 0.046(2) Uani 1 1 d . . .
H93E H 0.3585 0.1097 0.7779 0.056 Uiso 1 1 calc R B .
H93F H 0.3743 0.1708 0.8075 0.056 Uiso 1 1 calc R . .
C934 C 0.4337(6) 0.1689(4) 0.7398(3) 0.060(2) Uani 1 1 d . B .
H93G H 0.4556 0.2092 0.7468 0.072 Uiso 1 1 calc R . .
H93H H 0.4923 0.1433 0.7463 0.072 Uiso 1 1 calc R . .
C951 C 0.6569(6) 0.2390(4) 0.7111(4) 0.064(3) Uani 1 1 d . . .
H95A H 0.6547 0.1968 0.7160 0.076 Uiso 1 1 calc R . .
H95B H 0.6262 0.2580 0.7382 0.076 Uiso 1 1 calc R . .
C952 C 0.7628(6) 0.2593(4) 0.7138(3) 0.060(2) Uani 1 1 d . . .
H95C H 0.7958 0.2662 0.7500 0.071 Uiso 1 1 calc R . .
H95D H 0.8022 0.2314 0.6971 0.071 Uiso 1 1 calc R . .
C953 C 0.7462(6) 0.3141(4) 0.6836(3) 0.054(2) Uani 1 1 d . . .
H95E H 0.7323 0.3463 0.7061 0.065 Uiso 1 1 calc R . .
H95F H 0.8047 0.3240 0.6679 0.065 Uiso 1 1 calc R . .
C954 C 0.6585(7) 0.3016(4) 0.6426(3) 0.066(3) Uani 1 1 d . . .
H95G H 0.6149 0.3358 0.6365 0.080 Uiso 1 1 calc R . .
H95H H 0.6800 0.2911 0.6096 0.080 Uiso 1 1 calc R . .
C961 C 0.2378(9) 0.0459(5) 0.1137(5) 0.101(4) Uani 1 1 d . . .
H96A H 0.2788 0.0455 0.1489 0.121 Uiso 1 1 calc R . .
H96B H 0.2553 0.0806 0.0952 0.121 Uiso 1 1 calc R . .
C96B C 0.0855(9) 0.0140(7) 0.0766(6) 0.118(5) Uani 1 1 d . . .
H96C H 0.0447 0.0393 0.0508 0.142 Uiso 1 1 calc R . .
H96D H 0.0412 -0.0134 0.0903 0.142 Uiso 1 1 calc R . .
C963 C 0.1592(10) -0.0175(6) 0.0522(4) 0.110(4) Uani 1 1 d . . .
H96E H 0.1586 -0.0036 0.0163 0.132 Uiso 1 1 calc R . .
H96F H 0.1450 -0.0593 0.0510 0.132 Uiso 1 1 calc R . .
C964 C 0.2564(8) -0.0056(5) 0.0855(4) 0.086(3) Uani 1 1 d . . .
H96G H 0.2771 -0.0380 0.1095 0.103 Uiso 1 1 calc R . .
H96H H 0.3082 0.0013 0.0642 0.103 Uiso 1 1 calc R . .
C971 C 0.6343(8) 0.1134(5) 0.6110(5) 0.104(4) Uani 1 1 d . B .
H97A H 0.6215 0.1137 0.6471 0.124 Uiso 1 1 calc R C 1
H97B H 0.6797 0.1458 0.6076 0.124 Uiso 1 1 calc R C 1
C67A C 0.6843(15) 0.0602(7) 0.6029(8) 0.070(6) Uiso 0.65(3) 1 d P B 1
H67A H 0.6954 0.0360 0.6346 0.084 Uiso 0.65(3) 1 calc PR B 1
H67B H 0.7483 0.0673 0.5914 0.084 Uiso 0.65(3) 1 calc PR B 1
C87A C 0.6064(16) 0.0328(6) 0.5588(8) 0.054(6) Uiso 0.65(3) 1 d P B 1
H87A H 0.5593 0.0072 0.5725 0.065 Uiso 0.65(3) 1 calc PR B 1
H87B H 0.6376 0.0121 0.5328 0.065 Uiso 0.65(3) 1 calc PR B 1
C77A C 0.557(2) 0.0921(9) 0.5371(7) 0.091(7) Uiso 0.65(3) 1 d P B 1
H77A H 0.6013 0.1125 0.5170 0.109 Uiso 0.65(3) 1 calc PR B 1
H77B H 0.4933 0.0846 0.5138 0.109 Uiso 0.65(3) 1 calc PR B 1
C67B C 0.647(3) 0.0492(15) 0.5818(17) 0.069(11) Uiso 0.35(3) 1 d P B 2
H67C H 0.7080 0.0498 0.5663 0.083 Uiso 0.35(3) 1 calc PR B 2
H67D H 0.6542 0.0182 0.6082 0.083 Uiso 0.35(3) 1 calc PR B 2
C87B C 0.554(4) 0.0359(14) 0.5377(16) 0.086(13) Uiso 0.35(3) 1 d P B 2
H87C H 0.5759 0.0240 0.5052 0.103 Uiso 0.35(3) 1 calc PR B 2
H87D H 0.5132 0.0048 0.5489 0.103 Uiso 0.35(3) 1 calc PR B 2
C77B C 0.507(3) 0.0805(12) 0.5313(10) 0.056(9) Uiso 0.35(3) 1 d P B 2
H77C H 0.4361 0.0721 0.5295 0.068 Uiso 0.35(3) 1 calc PR B 2
H77D H 0.5161 0.0981 0.4979 0.068 Uiso 0.35(3) 1 calc PR B 2
C981 C 0.3915(7) 0.3328(4) 0.6817(3) 0.065(3) Uani 1 1 d . B .
H98A H 0.4605 0.3212 0.6956 0.079 Uiso 1 1 calc R . .
H98B H 0.3495 0.3237 0.7078 0.079 Uiso 1 1 calc R . .
C982 C 0.3864(6) 0.3956(4) 0.6688(3) 0.060(2) Uani 1 1 d . . .
H98C H 0.4502 0.4094 0.6605 0.072 Uiso 1 1 calc R B .
H98D H 0.3702 0.4184 0.6982 0.072 Uiso 1 1 calc R . .
C983 C 0.3054(7) 0.4001(4) 0.6222(3) 0.067(3) Uani 1 1 d . B .
H98E H 0.2487 0.4224 0.6304 0.081 Uiso 1 1 calc R . .
H98F H 0.3298 0.4188 0.5928 0.081 Uiso 1 1 calc R . .
C984 C 0.2765(7) 0.3387(4) 0.6096(3) 0.068(3) Uani 1 1 d . B .
H98G H 0.2149 0.3289 0.6225 0.081 Uiso 1 1 calc R . .
H98H H 0.2654 0.3323 0.5715 0.081 Uiso 1 1 calc R . .
C991 C 0.0987(7) 0.0704(4) 0.2660(3) 0.060(2) Uani 1 1 d . . .
H99G H 0.1053 0.0602 0.2300 0.072 Uiso 1 1 calc R . .
H99H H 0.0312 0.0599 0.2713 0.072 Uiso 1 1 calc R . .
C992 C 0.1757(6) 0.0388(4) 0.3045(4) 0.065(3) Uani 1 1 d . . .
H99E H 0.2316 0.0258 0.2880 0.078 Uiso 1 1 calc R . .
H99F H 0.1465 0.0050 0.3193 0.078 Uiso 1 1 calc R . .
C993 C 0.2091(6) 0.0843(4) 0.3461(3) 0.058(2) Uani 1 1 d . . .
H99C H 0.1656 0.0849 0.3726 0.070 Uiso 1 1 calc R . .
H99D H 0.2784 0.0778 0.3635 0.070 Uiso 1 1 calc R . .
C994 C 0.1995(6) 0.1386(4) 0.3146(3) 0.052(2) Uani 1 1 d . . .
H99A H 0.1896 0.1721 0.3366 0.062 Uiso 1 1 calc R . .
H99B H 0.2597 0.1451 0.2994 0.062 Uiso 1 1 calc R . .

loop_
_atom_site_aniso_label
_atom_site_aniso_U_11
_atom_site_aniso_U_22
_atom_site_aniso_U_33
_atom_site_aniso_U_23
_atom_site_aniso_U_13
_atom_site_aniso_U_12
Zn1 0.0217(5) 0.0379(5) 0.0192(4) -0.0014(4) 0.0045(4) -0.0004(4)
Zn2 0.0214(5) 0.0380(5) 0.0222(5) 0.0017(4) 0.0046(4) 0.0020(4)
N1 0.018(3) 0.044(4) 0.028(3) -0.001(3) 0.003(3) 0.005(3)
N2 0.019(3) 0.032(4) 0.033(4) 0.003(3) 0.003(3) 0.001(3)
N3 0.023(3) 0.044(4) 0.020(3) 0.000(3) 0.009(3) 0.005(3)
N4 0.025(3) 0.034(4) 0.017(3) 0.003(3) 0.007(3) 0.007(3)
N5 0.025(4) 0.033(4) 0.014(3) 0.001(3) 0.002(3) 0.001(3)
N6 0.028(4) 0.032(4) 0.021(3) -0.005(3) 0.000(3) -0.003(3)
N7 0.023(3) 0.037(4) 0.021(3) 0.002(3) 0.007(3) -0.004(3)
N8 0.024(3) 0.040(4) 0.016(3) -0.006(3) 0.002(3) 0.001(3)
Cl1 0.0253(10) 0.0439(12) 0.0305(10) -0.0005(9) -0.0014(8) 0.0010(9)
K1 0.0364(10) 0.0590(12) 0.0334(10) 0.0008(8) 0.0110(8) 0.0016(9)
O910 0.038(4) 0.119(5) 0.031(3) 0.008(3) 0.002(3) -0.002(3)
O920 0.046(4) 0.062(4) 0.053(4) 0.009(3) 0.021(3) 0.001(3)
O930 0.048(4) 0.075(4) 0.026(3) -0.003(3) 0.013(3) 0.003(3)
O950 0.036(3) 0.080(4) 0.049(4) 0.004(3) -0.004(3) -0.006(3)
O960 0.115(9) 0.108(7) 0.208(11) -0.020(7) 0.080(8) 0.008(6)
O970 0.095(6) 0.082(5) 0.064(4) -0.002(4) 0.028(4) 0.027(4)
O980 0.065(4) 0.060(4) 0.050(4) -0.005(3) 0.011(3) 0.017(3)
O990 0.037(4) 0.071(4) 0.057(4) -0.011(3) 0.004(3) 0.000(3)
C1 0.030(5) 0.037(5) 0.021(4) 0.011(3) -0.002(4) -0.008(4)
C2 0.018(4) 0.039(5) 0.027(4) 0.000(4) 0.004(3) -0.002(4)
C3 0.024(5) 0.052(6) 0.042(5) -0.002(4) 0.012(4) -0.003(4)
C4 0.035(5) 0.048(6) 0.037(5) -0.002(4) 0.014(4) 0.005(4)
C5 0.023(4) 0.039(5) 0.023(4) 0.002(3) 0.009(3) -0.005(4)
C6 0.027(4) 0.032(4) 0.026(4) 0.000(3) 0.007(3) 0.010(4)
C7 0.035(5) 0.044(5) 0.035(4) 0.001(4) 0.011(4) 0.011(4)
C8 0.034(5) 0.058(6) 0.058(6) 0.009(4) 0.006(4) 0.016(4)
C9 0.024(4) 0.052(5) 0.026(4) -0.003(4) 0.012(4) -0.006(4)
C10 0.043(5) 0.063(6) 0.040(5) 0.008(4) -0.004(4) -0.018(4)
C11 0.020(4) 0.032(5) 0.027(4) 0.003(3) 0.006(3) 0.005(4)
C12 0.027(4) 0.034(4) 0.038(5) 0.008(4) 0.008(4) 0.004(4)
C13 0.023(4) 0.049(5) 0.029(4) -0.001(4) 0.001(4) 0.001(4)
C14 0.015(4) 0.032(5) 0.026(4) 0.005(4) 0.001(3) 0.007(3)
C15 0.023(4) 0.049(5) 0.019(4) -0.004(4) 0.009(3) 0.000(4)
C16 0.024(4) 0.036(5) 0.024(4) -0.007(4) 0.011(4) -0.005(4)
C17 0.027(5) 0.046(5) 0.024(4) 0.002(4) 0.005(4) 0.006(4)
C18 0.036(5) 0.046(5) 0.029(4) -0.014(4) -0.008(4) -0.001(4)
C19 0.032(5) 0.036(5) 0.048(5) -0.011(4) 0.004(4) 0.001(4)
C20 0.024(5) 0.041(5) 0.029(4) -0.006(4) 0.006(4) 0.001(4)
C29 0.022(4) 0.036(5) 0.018(4) -0.002(3) 0.006(4) 0.004(4)
C21 0.035(5) 0.035(5) 0.035(5) -0.010(4) 0.011(4) 0.003(4)
C28 0.027(4) 0.028(4) 0.026(4) -0.002(3) 0.010(4) 0.003(4)
C22 0.027(5) 0.037(5) 0.019(4) 0.000(4) 0.011(4) -0.002(4)
C27 0.028(5) 0.028(5) 0.020(4) -0.004(3) 0.012(4) -0.002(4)
C23 0.036(5) 0.033(4) 0.027(4) 0.002(4) 0.006(4) 0.003(4)
C24 0.032(5) 0.047(5) 0.028(5) -0.005(4) 0.003(4) 0.005(4)
C25 0.026(5) 0.052(6) 0.024(4) -0.004(4) 0.004(4) 0.001(4)
C26 0.023(4) 0.028(5) 0.020(4) 0.002(3) 0.009(3) 0.011(4)
C30 0.029(5) 0.042(5) 0.021(4) -0.001(4) 0.004(4) 0.008(4)
C31 0.021(4) 0.038(5) 0.020(4) -0.003(3) 0.004(3) 0.002(4)
C32 0.024(4) 0.050(5) 0.029(4) 0.001(4) 0.006(4) -0.003(4)
C33 0.041(5) 0.041(5) 0.033(4) 0.003(4) 0.001(4) -0.012(4)
C34 0.020(4) 0.046(5) 0.015(4) 0.004(3) 0.005(3) 0.002(4)
C35 0.035(5) 0.028(4) 0.025(4) -0.004(3) 0.003(4) -0.002(4)
C36 0.041(5) 0.046(5) 0.032(4) -0.010(4) 0.007(4) -0.007(4)
C37 0.036(5) 0.073(6) 0.042(5) -0.007(4) -0.002(4) -0.014(4)
C38 0.041(5) 0.037(4) 0.024(4) 0.004(3) 0.010(4) -0.001(4)
C39 0.051(5) 0.049(5) 0.031(5) -0.004(4) 0.005(4) 0.009(4)
C40 0.022(4) 0.043(5) 0.020(4) 0.003(4) -0.001(3) 0.002(4)
C41 0.043(5) 0.043(5) 0.030(5) -0.009(4) 0.003(4) 0.004(4)
C42 0.038(5) 0.059(6) 0.018(4) -0.004(4) 0.009(4) 0.003(4)
C43 0.017(4) 0.051(5) 0.026(5) -0.001(4) 0.007(3) -0.002(4)
C44 0.019(4) 0.050(5) 0.025(5) 0.006(4) 0.013(3) 0.003(4)
C45 0.022(4) 0.039(5) 0.024(4) 0.007(4) 0.014(4) 0.008(4)
C46 0.032(5) 0.048(6) 0.024(4) 0.003(4) 0.006(4) 0.007(4)
C47 0.051(6) 0.040(5) 0.029(5) 0.011(4) 0.008(4) 0.014(4)
C48 0.044(5) 0.040(5) 0.042(5) 0.007(4) 0.017(4) 0.005(4)
C49 0.028(5) 0.035(5) 0.034(5) 0.005(4) 0.011(4) 0.002(4)
C58 0.024(4) 0.036(5) 0.023(4) 0.009(4) 0.008(4) 0.008(4)
C50 0.047(5) 0.032(5) 0.040(5) 0.006(4) 0.020(4) 0.002(4)
C57 0.028(5) 0.032(4) 0.025(4) -0.001(4) 0.007(4) 0.003(4)
C51 0.025(4) 0.034(5) 0.037(5) 0.001(4) 0.009(4) 0.000(4)
C56 0.021(4) 0.040(5) 0.024(4) 0.001(4) 0.015(4) -0.002(4)
C52 0.032(5) 0.040(5) 0.048(5) -0.003(4) 0.013(4) 0.001(4)
C53 0.034(5) 0.053(6) 0.048(5) -0.017(4) 0.010(4) -0.014(4)
C54 0.026(5) 0.052(6) 0.041(5) 0.000(4) 0.001(4) -0.002(4)
C55 0.026(5) 0.033(5) 0.032(5) 0.006(4) 0.009(4) -0.001(4)
C911 0.044(6) 0.163(10) 0.032(5) 0.015(6) 0.009(5) -0.016(6)
C913 0.038(6) 0.159(10) 0.065(7) 0.017(7) 0.006(5) 0.030(6)
C914 0.043(6) 0.108(8) 0.038(5) -0.005(5) 0.003(5) 0.010(5)
C921 0.047(6) 0.078(7) 0.043(5) 0.000(5) 0.019(4) 0.007(5)
C922 0.096(8) 0.070(7) 0.136(10) 0.014(7) 0.075(8) 0.009(7)
C923 0.081(7) 0.080(7) 0.105(8) 0.034(6) 0.069(7) 0.025(6)
C924 0.067(6) 0.059(6) 0.037(5) 0.010(4) 0.019(5) 0.011(5)
C931 0.037(6) 0.096(7) 0.038(5) 0.007(5) 0.005(4) -0.001(5)
C932 0.051(6) 0.093(7) 0.032(5) 0.006(5) 0.012(4) 0.004(5)
C933 0.048(6) 0.058(6) 0.031(5) -0.002(4) 0.002(4) -0.006(4)
C934 0.049(6) 0.087(7) 0.044(6) -0.008(5) 0.010(5) -0.001(5)
C951 0.044(6) 0.071(6) 0.075(7) 0.025(5) 0.010(5) 0.014(5)
C952 0.040(6) 0.073(7) 0.061(6) -0.003(5) -0.002(5) 0.004(5)
C953 0.044(6) 0.069(6) 0.051(5) -0.010(5) 0.017(5) -0.016(5)
C954 0.063(7) 0.094(7) 0.043(5) 0.006(5) 0.014(5) -0.022(6)
C961 0.083(9) 0.102(10) 0.126(10) -0.024(8) 0.045(8) -0.014(7)
C96B 0.080(10) 0.143(13) 0.136(13) 0.070(10) 0.030(10) -0.002(10)
C963 0.106(11) 0.138(11) 0.089(9) -0.003(8) 0.024(9) -0.054(9)
C964 0.085(9) 0.087(8) 0.094(8) -0.006(7) 0.035(7) 0.006(7)
C971 0.072(8) 0.107(10) 0.139(11) 0.005(8) 0.037(8) -0.002(7)
C981 0.071(7) 0.083(8) 0.043(6) 0.004(5) 0.014(5) 0.024(6)
C982 0.052(6) 0.073(7) 0.059(6) -0.001(5) 0.021(5) 0.001(5)
C983 0.068(7) 0.077(8) 0.056(6) 0.006(5) 0.006(5) 0.023(5)
C984 0.055(6) 0.085(8) 0.066(7) -0.007(6) 0.016(5) 0.014(6)
C991 0.066(7) 0.062(7) 0.053(6) -0.016(5) 0.010(5) -0.009(5)
C992 0.045(6) 0.060(6) 0.091(7) 0.000(6) 0.015(5) -0.010(5)
C993 0.040(6) 0.069(6) 0.064(6) -0.006(5) 0.005(5) -0.014(5)
C994 0.034(5) 0.066(6) 0.054(6) -0.010(5) 0.007(5) 0.002(4)

loop_
_atom_type_symbol
_atom_type_description
_atom_type_scat_dispersion_real
_atom_type_scat_dispersion_imag
_atom_type_scat_source
C C 0.0033 0.0016 'International Tables Vol C Tables 4.2.6.8 and 6.1.1.4'
H H 0.0000 0.0000 'International Tables Vol C Tables 4.2.6.8 and 6.1.1.4'
Zn Zn 0.2839 1.4301 'International Tables Vol C Tables 4.2.6.8 and 6.1.1.4'
N N 0.0061 0.0033 'International Tables Vol C Tables 4.2.6.8 and 6.1.1.4'
Cl Cl 0.1484 0.1585 'International Tables Vol C Tables 4.2.6.8 and 6.1.1.4'
K K 0.2009 0.2494 'International Tables Vol C Tables 4.2.6.8 and 6.1.1.4'
O O 0.0106 0.0060 'International Tables Vol C Tables 4.2.6.8 and 6.1.1.4'

loop_
_geom_angle_atom_site_label_1
_geom_angle_atom_site_label_2
_geom_angle_atom_site_label_3
_geom_angle
N6 Zn1 N7 81.3(2)
N6 Zn1 N5 79.1(2)
N7 Zn1 N5 148.4(2)
N6 Zn1 N8 143.6(2)
N7 Zn1 N8 78.8(2)
N5 Zn1 N8 103.4(2)
N6 Zn1 Cl1 101.77(15)
N7 Zn1 Cl1 107.81(15)
N5 Zn1 Cl1 100.29(14)
N8 Zn1 Cl1 113.18(14)
N2 Zn2 N3 81.9(2)
N2 Zn2 N1 78.6(2)
N3 Zn2 N1 146.3(2)
N2 Zn2 N4 147.3(2)
N3 Zn2 N4 79.0(2)
N1 Zn2 N4 103.8(2)
N2 Zn2 Cl1 100.15(15)
N3 Zn2 Cl1 108.87(16)
N1 Zn2 Cl1 101.41(15)
N4 Zn2 Cl1 111.01(14)
C1 N1 C55 118.0(6)
C1 N1 Zn2 110.1(4)
C55 N1 Zn2 131.9(4)
C5 N2 C2 109.5(5)
C5 N2 Zn2 135.1(5)
C2 N2 Zn2 115.3(5)
C11 N3 C14 108.1(5)
C11 N3 Zn2 135.5(4)
C14 N3 Zn2 114.9(4)
C15 N4 C16 119.2(5)
C15 N4 Zn2 108.6(4)
C16 N4 Zn2 129.2(4)
C30 N5 C26 117.7(5)
C30 N5 Zn1 109.7(4)
C26 N5 Zn1 132.2(4)
C34 N6 C31 109.3(5)
C34 N6 Zn1 135.6(4)
C31 N6 Zn1 114.9(4)
C40 N7 C43 108.0(5)
C40 N7 Zn1 134.7(4)
C43 N7 Zn1 115.0(5)
C44 N8 C45 118.7(6)
C44 N8 Zn1 108.6(4)
C45 N8 Zn1 129.9(4)
Zn1 Cl1 Zn2 150.54(9)
O980 K1 O970 172.1(2)
O980 K1 O930 84.39(17)
O970 K1 O930 99.08(18)
O980 K1 O920 89.41(18)
O970 K1 O920 87.20(18)
O930 K1 O920 173.72(18)
O980 K1 O950 83.60(18)
O970 K1 O950 89.1(2)
O930 K1 O950 93.21(17)
O920 K1 O950 87.09(17)
O980 K1 O910 88.99(18)
O970 K1 O910 98.3(2)
O930 K1 O910 86.31(16)
O920 K1 O910 92.59(16)
O950 K1 O910 172.58(18)
O980 K1 C931 73.1(2)
O970 K1 C931 112.4(2)
O930 K1 C931 21.79(16)
O920 K1 C931 153.60(19)
O950 K1 C931 109.77(18)
O910 K1 C931 68.05(17)
O980 K1 C971 151.9(2)
O970 K1 C971 21.9(2)
O930 K1 C971 91.4(2)
O920 K1 C971 94.5(2)
O950 K1 C971 68.9(2)
O910 K1 C971 118.5(2)
C931 K1 C971 110.3(2)
O980 K1 C911 97.1(2)
O970 K1 C911 88.7(2)
O930 K1 C911 108.23(19)
O920 K1 C911 71.47(19)
O950 K1 C911 158.52(19)
O910 K1 C911 22.78(17)
C931 K1 C911 90.79(19)
C971 K1 C911 110.6(3)
C911 O910 C914 109.1(6)
C911 O910 K1 107.8(5)
C914 O910 K1 132.7(5)
C924 O920 C921 110.4(5)
C924 O920 K1 121.2(4)
C921 O920 K1 123.6(4)
C931 O930 C934 108.7(5)
C931 O930 K1 113.9(4)
C934 O930 K1 124.4(4)
C951 O950 C954 108.4(6)
C951 O950 K1 129.6(5)
C954 O950 K1 121.9(4)
C961 O960 C96B 108.4(10)
C77A O970 C971 99.2(12)
C77A O970 C77B 27.4(13)
C971 O970 C77B 119.1(13)
C77A O970 K1 143.9(10)
C971 O970 K1 114.6(6)
C77B O970 K1 125.9(13)
C981 O980 C984 104.9(6)
C981 O980 K1 123.7(5)
C984 O980 K1 131.3(5)
C991 O990 C994 109.4(6)
N1 C1 C2 120.9(6)
N1 C1 H1 119.6
C2 C1 H1 119.6
N2 C2 C3 107.5(6)
N2 C2 C1 114.7(6)
C3 C2 C1 137.2(7)
C4 C3 C2 108.7(7)
C4 C3 H3 125.7
C2 C3 H3 125.7
C3 C4 C5 105.7(6)
C3 C4 H4 127.1
C5 C4 H4 127.1
N2 C5 C4 108.7(6)
N2 C5 C6 121.7(6)
C4 C5 C6 129.6(7)
C5 C6 C7 111.9(6)
C5 C6 C11 111.9(5)
C7 C6 C11 109.9(5)
C5 C6 C9 106.4(5)
C7 C6 C9 109.3(5)
C11 C6 C9 107.3(5)
C8 C7 C6 116.1(6)
C8 C7 H7A 108.3
C6 C7 H7A 108.3
C8 C7 H7B 108.3
C6 C7 H7B 108.3
H7A C7 H7B 107.4
C7 C8 H8A 109.5
C7 C8 H8B 109.5
H8A C8 H8B 109.5
C7 C8 H8C 109.5
H8A C8 H8C 109.5
H8B C8 H8C 109.5
C10 C9 C6 115.5(6)
C10 C9 H9A 108.4
C6 C9 H9A 108.4
C10 C9 H9B 108.4
C6 C9 H9B 108.4
H9A C9 H9B 107.5
C9 C10 H10A 109.5
C9 C10 H10B 109.5
H10A C10 H10B 109.5
C9 C10 H10C 109.5
H10A C10 H10C 109.5
H10B C10 H10C 109.5
N3 C11 C12 109.5(6)
N3 C11 C6 119.3(6)
C12 C11 C6 131.2(6)
C13 C12 C11 106.3(6)
C13 C12 H12 126.8
C11 C12 H12 126.8
C12 C13 C14 107.6(6)
C12 C13 H13 126.2
C14 C13 H13 126.2
N3 C14 C15 115.1(6)
N3 C14 C13 108.5(6)
C15 C14 C13 135.6(6)
N4 C15 C14 122.3(6)
N4 C15 H15 118.8
C14 C15 H15 118.8
C17 C16 N4 120.4(6)
C17 C16 C29 118.0(6)
N4 C16 C29 121.5(6)
C16 C17 C18 123.2(7)
C16 C17 H17 118.4
C18 C17 H17 118.4
C19 C18 C17 120.0(7)
C19 C18 H18 120.0
C17 C18 H18 120.0
C18 C19 C20 120.7(7)
C18 C19 H19 119.6
C20 C19 H19 119.6
C21 C20 C29 119.1(6)
C21 C20 C19 121.0(7)
C29 C20 C19 119.9(7)
C28 C29 C20 120.2(6)
C28 C29 C16 121.7(6)
C20 C29 C16 118.1(6)
C20 C21 C22 122.2(7)
C20 C21 H22 118.9
C22 C21 H22 118.9
C27 C28 C29 120.0(6)
C27 C28 H23 120.0
C29 C28 H23 120.0
C21 C22 C23 120.3(6)
C21 C22 C27 117.9(6)
C23 C22 C27 121.7(6)
C28 C27 C22 120.5(6)
C28 C27 C26 122.9(6)
C22 C27 C26 116.5(6)
C24 C23 C22 119.3(7)
C24 C23 H26 120.3
C22 C23 H26 120.3
C23 C24 C25 120.4(7)
C23 C24 H27 119.8
C25 C24 H27 119.8
C26 C25 C24 122.2(7)
C26 C25 H28 118.9
C24 C25 H28 118.9
C25 C26 N5 119.2(6)
C25 C26 C27 119.7(6)
N5 C26 C27 121.1(6)
N5 C30 C31 121.2(6)
N5 C30 H30 119.4
C31 C30 H30 119.4
N6 C31 C30 115.2(6)
N6 C31 C32 108.6(6)
C30 C31 C32 136.0(7)
C33 C32 C31 106.2(6)
C33 C32 H32 126.9
C31 C32 H32 126.9
C32 C33 C34 107.5(6)
C32 C33 H33 126.3
C34 C33 H33 126.3
N6 C34 C33 108.5(6)
N6 C34 C35 121.4(6)
C33 C34 C35 130.0(7)
C40 C35 C34 110.0(5)
C40 C35 C36 111.4(5)
C34 C35 C36 111.0(6)
C40 C35 C38 108.3(5)
C34 C35 C38 106.7(5)
C36 C35 C38 109.2(5)
C37 C36 C35 116.4(6)
C37 C36 H36A 108.2
C35 C36 H36A 108.2
C37 C36 H36B 108.2
C35 C36 H36B 108.2
H36A C36 H36B 107.3
C36 C37 H37A 109.5
C36 C37 H37B 109.5
H37A C37 H37B 109.5
C36 C37 H37C 109.5
H37A C37 H37C 109.5
H37B C37 H37C 109.5
C39 C38 C35 115.7(5)
C39 C38 H38A 108.4
C35 C38 H38A 108.4
C39 C38 H38B 108.4
C35 C38 H38B 108.4
H38A C38 H38B 107.4
C38 C39 H39A 109.5
C38 C39 H39B 109.5
H39A C39 H39B 109.5
C38 C39 H39C 109.5
H39A C39 H39C 109.5
H39B C39 H39C 109.5
N7 C40 C41 109.1(6)
N7 C40 C35 121.1(6)
C41 C40 C35 129.8(7)
C42 C41 C40 106.7(6)
C42 C41 H41 126.7
C40 C41 H41 126.7
C41 C42 C43 106.8(6)
C41 C42 H42 126.6
C43 C42 H42 126.6
N7 C43 C42 109.3(6)
N7 C43 C44 114.9(6)
C42 C43 C44 134.7(7)
N8 C44 C43 122.6(6)
N8 C44 H44 118.7
C43 C44 H44 118.7
C46 C45 N8 121.8(7)
C46 C45 C58 119.0(7)
N8 C45 C58 119.0(6)
C45 C46 C47 122.9(7)
C45 C46 H46 118.6
C47 C46 H46 118.6
C48 C47 C46 119.5(7)
C48 C47 H47 120.3
C46 C47 H47 120.3
C47 C48 C49 121.0(7)
C47 C48 H48 119.5
C49 C48 H48 119.5
C50 C49 C48 121.4(7)
C50 C49 C58 118.7(6)
C48 C49 C58 119.8(7)
C57 C58 C49 118.7(6)
C57 C58 C45 123.6(6)
C49 C58 C45 117.7(6)
C51 C50 C49 122.1(7)
C51 C50 H51 119.0
C49 C50 H51 119.0
C58 C57 C56 122.4(6)
C58 C57 H52 118.8
C56 C57 H52 118.8
C50 C51 C52 121.4(7)
C50 C51 C56 119.4(7)
C52 C51 C56 119.2(7)
C57 C56 C51 118.4(6)
C57 C56 C55 123.3(6)
C51 C56 C55 118.3(6)
C53 C52 C51 120.7(7)
C53 C52 H55 119.6
C51 C52 H55 119.6
C52 C53 C54 120.1(7)
C52 C53 H56 119.9
C54 C53 H56 119.9
C55 C54 C53 122.0(7)
C55 C54 H57 119.0
C53 C54 H57 119.0
C54 C55 C56 119.5(7)
C54 C55 N1 119.6(6)
C56 C55 N1 120.7(6)
C81B C911 O910 111.0(9)
C81B C911 C81A 32.1(8)
O910 C911 C81A 101.6(9)
C81B C911 K1 154.7(11)
O910 C911 K1 49.4(4)
C81A C911 K1 126.9(11)
C81B C911 H91A 79.6
O910 C911 H91A 111.4
C81A C911 H91A 111.4
K1 C911 H91A 120.3
C81B C911 H91B 128.9
O910 C911 H91B 111.4
C81A C911 H91B 111.4
K1 C911 H91B 62.7
H91A C911 H91B 109.3
C913 C81A C911 100.2(13)
C913 C81A H81A 111.7
C911 C81A H81A 111.7
C913 C81A H81B 111.7
C911 C81A H81B 111.7
H81A C81A H81B 109.5
C911 C81B C913 107.3(12)
C911 C81B H81C 110.3
C913 C81B H81C 110.3
C911 C81B H81D 110.3
C913 C81B H81D 110.3
H81C C81B H81D 108.5
C81A C913 C914 100.0(9)
C81A C913 C81B 32.3(7)
C914 C913 C81B 104.5(8)
C81A C913 H91E 111.8
C914 C913 H91E 111.8
C81B C913 H91E 80.7
C81A C913 H91F 111.8
C914 C913 H91F 111.8
C81B C913 H91F 134.0
H91E C913 H91F 109.5
O910 C914 C913 107.0(6)
O910 C914 H91G 110.3
C913 C914 H91G 110.3
O910 C914 H91H 110.3
C913 C914 H91H 110.3
H91G C914 H91H 108.6
O920 C921 C922 105.3(7)
O920 C921 H92A 110.7
C922 C921 H92A 110.7
O920 C921 H92B 110.7
C922 C921 H92B 110.7
H92A C921 H92B 108.8
C923 C922 C921 109.3(8)
C923 C922 H92C 109.8
C921 C922 H92C 109.8
C923 C922 H92D 109.8
C921 C922 H92D 109.8
H92C C922 H92D 108.3
C922 C923 C924 108.6(7)
C922 C923 H92E 110.0
C924 C923 H92E 110.0
C922 C923 H92F 110.0
C924 C923 H92F 110.0
H92E C923 H92F 108.3
O920 C924 C923 105.9(6)
O920 C924 H92G 110.5
C923 C924 H92G 110.5
O920 C924 H92H 110.5
C923 C924 H92H 110.5
H92G C924 H92H 108.7
O930 C931 C932 107.8(6)
O930 C931 K1 44.3(3)
C932 C931 K1 140.6(6)
O930 C931 H93A 110.1
C932 C931 H93A 110.1
K1 C931 H93A 106.6
O930 C931 H93B 110.1
C932 C931 H93B 110.1
K1 C931 H93B 70.0
H93A C931 H93B 108.5
C933 C932 C931 103.4(6)
C933 C932 H93C 111.1
C931 C932 H93C 111.1
C933 C932 H93D 111.1
C931 C932 H93D 111.1
H93C C932 H93D 109.0
C932 C933 C934 103.2(6)
C932 C933 H93E 111.1
C934 C933 H93E 111.1
C932 C933 H93F 111.1
C934 C933 H93F 111.1
H93E C933 H93F 109.1
O930 C934 C933 104.5(6)
O930 C934 H93G 110.9
C933 C934 H93G 110.9
O930 C934 H93H 110.9
C933 C934 H93H 110.9
H93G C934 H93H 108.9
O950 C951 C952 105.7(7)
O950 C951 H95A 110.6
C952 C951 H95A 110.6
O950 C951 H95B 110.6
C952 C951 H95B 110.6
H95A C951 H95B 108.7
C953 C952 C951 100.6(7)
C953 C952 H95C 111.7
C951 C952 H95C 111.7
C953 C952 H95D 111.7
C951 C952 H95D 111.7
H95C C952 H95D 109.4
C954 C953 C952 103.9(7)
C954 C953 H95E 111.0
C952 C953 H95E 111.0
C954 C953 H95F 111.0
C952 C953 H95F 111.0
H95E C953 H95F 109.0
O950 C954 C953 107.0(6)
O950 C954 H95G 110.3
C953 C954 H95G 110.3
O950 C954 H95H 110.3
C953 C954 H95H 110.3
H95G C954 H95H 108.6
O960 C961 C964 108.5(9)
O960 C961 H96A 110.0
C964 C961 H96A 110.0
O960 C961 H96B 110.0
C964 C961 H96B 110.0
H96A C961 H96B 108.4
O960 C96B C963 107.4(10)
O960 C96B H96C 110.2
C963 C96B H96C 110.2
O960 C96B H96D 110.2
C963 C96B H96D 110.2
H96C C96B H96D 108.5
C96B C963 C964 105.4(10)
C96B C963 H96E 110.7
C964 C963 H96E 110.7
C96B C963 H96F 110.7
C964 C963 H96F 110.7
H96E C963 H96F 108.8
C961 C964 C963 103.4(10)
C961 C964 H96G 111.1
C963 C964 H96G 111.1
C961 C964 H96H 111.1
C963 C964 H96H 111.1
H96G C964 H96H 109.0
O970 C971 C67A 116.1(13)
O970 C971 C67B 90.9(16)
C67A C971 C67B 25.2(13)
O970 C971 K1 43.5(4)
C67A C971 K1 157.6(11)
C67B C971 K1 133.1(16)
O970 C971 H97A 108.3
C67A C971 H97A 108.3
C67B C971 H97A 119.0
K1 C971 H97A 77.2
O970 C971 H97B 108.3
C67A C971 H97B 108.3
C67B C971 H97B 120.7
K1 C971 H97B 90.0
H97A C971 H97B 107.4
C971 C67A C87A 100.0(13)
C971 C67A H67A 111.8
C87A C67A H67A 111.8
C971 C67A H67B 111.8
C87A C67A H67B 111.8
H67A C67A H67B 109.5
C67A C87A C77A 96.0(13)
C67A C87A H87A 112.6
C77A C87A H87A 112.6
C67A C87A H87B 112.6
C77A C87A H87B 112.6
H87A C87A H87B 110.1
O970 C77A C87A 108.6(14)
O970 C77A H77A 110.0
C87A C77A H77A 110.0
O970 C77A H77B 110.0
C87A C77A H77B 110.0
H77A C77A H77B 108.4
C87B C67B C971 111(2)
C87B C67B H67C 109.4
C971 C67B H67C 109.4
C87B C67B H67D 109.4
C971 C67B H67D 109.4
H67C C67B H67D 108.0
C77B C87B C67B 106(3)
C77B C87B H87C 110.6
C67B C87B H87C 110.6
C77B C87B H87D 110.6
C67B C87B H87D 110.6
H87C C87B H87D 108.7
C87B C77B O970 111(3)
C87B C77B H77C 109.4
O970 C77B H77C 109.4
C87B C77B H77D 109.4
O970 C77B H77D 109.4
H77C C77B H77D 108.0
O980 C981 C982 105.5(7)
O980 C981 H98A 110.6
C982 C981 H98A 110.6
O980 C981 H98B 110.6
C982 C981 H98B 110.6
H98A C981 H98B 108.8
C981 C982 C983 104.4(7)
C981 C982 H98C 110.9
C983 C982 H98C 110.9
C981 C982 H98D 110.9
C983 C982 H98D 110.9
H98C C982 H98D 108.9
C984 C983 C982 104.0(7)
C984 C983 H98E 111.0
C982 C983 H98E 111.0
C984 C983 H98F 111.0
C982 C983 H98F 111.0
H98E C983 H98F 109.0
O980 C984 C983 106.2(7)
O980 C984 H98G 110.5
C983 C984 H98G 110.5
O980 C984 H98H 110.5
C983 C984 H98H 110.5
H98G C984 H98H 108.7
O990 C991 C992 107.1(7)
O990 C991 H99G 110.3
C992 C991 H99G 110.3
O990 C991 H99H 110.3
C992 C991 H99H 110.3
H99G C991 H99H 108.5
C991 C992 C993 103.0(7)
C991 C992 H99E 111.2
C993 C992 H99E 111.2
C991 C992 H99F 111.2
C993 C992 H99F 111.2
H99E C992 H99F 109.1
C994 C993 C992 101.8(7)
C994 C993 H99C 111.4
C992 C993 H99C 111.4
C994 C993 H99D 111.4
C992 C993 H99D 111.4
H99C C993 H99D 109.3
O990 C994 C993 105.9(6)
O990 C994 H99A 110.6
C993 C994 H99A 110.6
O990 C994 H99B 110.6
C993 C994 H99B 110.6
H99A C994 H99B 108.7

loop_
_geom_bond_atom_site_label_1
_geom_bond_atom_site_label_2
_geom_bond_distance
Zn1 N6 2.019(5)
Zn1 N7 2.040(5)
Zn1 N5 2.156(5)
Zn1 N8 2.197(5)
Zn1 Cl1 2.3398(18)
Zn2 N2 2.023(5)
Zn2 N3 2.024(5)
Zn2 N1 2.155(6)
Zn2 N4 2.186(5)
Zn2 Cl1 2.3462(18)
N1 C1 1.307(8)
N1 C55 1.425(8)
N2 C5 1.320(8)
N2 C2 1.374(8)
N3 C11 1.340(8)
N3 C14 1.377(8)
N4 C15 1.303(8)
N4 C16 1.390(8)
N5 C30 1.309(8)
N5 C26 1.416(8)
N6 C34 1.326(8)
N6 C31 1.376(8)
N7 C40 1.330(8)
N7 C43 1.376(8)
N8 C44 1.300(8)
N8 C45 1.403(8)
K1 O980 2.638(5)
K1 O970 2.641(6)
K1 O930 2.662(5)
K1 O920 2.666(5)
K1 O950 2.725(5)
K1 O910 2.791(5)
K1 C931 3.486(8)
K1 C971 3.491(11)
K1 C911 3.498(9)
O910 C911 1.422(9)
O910 C914 1.439(9)
O920 C924 1.423(9)
O920 C921 1.429(9)
O930 C931 1.416(9)
O930 C934 1.447(9)
O950 C951 1.411(9)
O950 C954 1.434(9)
O960 C961 1.387(12)
O960 C96B 1.408(14)
O970 C77A 1.312(19)
O970 C971 1.433(12)
O970 C77B 1.56(3)
O980 C981 1.405(9)
O980 C984 1.421(9)
O990 C991 1.426(9)
O990 C994 1.426(8)
C1 C2 1.402(9)
C1 H1 0.9500
C2 C3 1.389(9)
C3 C4 1.366(9)
C3 H3 0.9500
C4 C5 1.434(9)
C4 H4 0.9500
C5 C6 1.510(9)
C6 C7 1.533(9)
C6 C11 1.540(9)
C6 C9 1.575(9)
C7 C8 1.512(9)
C7 H7A 0.9900
C7 H7B 0.9900
C8 H8A 0.9800
C8 H8B 0.9800
C8 H8C 0.9800
C9 C10 1.500(9)
C9 H9A 0.9900
C9 H9B 0.9900
C10 H10A 0.9800
C10 H10B 0.9800
C10 H10C 0.9800
C11 C12 1.415(9)
C12 C13 1.379(9)
C12 H12 0.9500
C13 C14 1.397(9)
C13 H13 0.9500
C14 C15 1.395(9)
C15 H15 0.9500
C16 C17 1.372(9)
C16 C29 1.446(9)
C17 C18 1.396(9)
C17 H17 0.9500
C18 C19 1.331(9)
C18 H18 0.9500
C19 C20 1.430(9)
C19 H19 0.9500
C20 C21 1.382(9)
C20 C29 1.417(9)
C29 C28 1.402(9)
C21 C22 1.408(9)
C21 H22 0.9500
C28 C27 1.397(9)
C28 H23 0.9500
C22 C23 1.419(9)
C22 C27 1.426(9)
C27 C26 1.452(9)
C23 C24 1.354(9)
C23 H26 0.9500
C24 C25 1.414(9)
C24 H27 0.9500
C25 C26 1.357(9)
C25 H28 0.9500
C30 C31 1.394(9)
C30 H30 0.9500
C31 C32 1.404(9)
C32 C33 1.386(9)
C32 H32 0.9500
C33 C34 1.419(9)
C33 H33 0.9500
C34 C35 1.524(9)
C35 C40 1.521(9)
C35 C36 1.539(9)
C35 C38 1.552(9)
C36 C37 1.522(9)
C36 H36A 0.9900
C36 H36B 0.9900
C37 H37A 0.9800
C37 H37B 0.9800
C37 H37C 0.9800
C38 C39 1.526(9)
C38 H38A 0.9900
C38 H38B 0.9900
C39 H39A 0.9800
C39 H39B 0.9800
C39 H39C 0.9800
C40 C41 1.423(9)
C41 C42 1.379(10)
C41 H41 0.9500
C42 C43 1.390(9)
C42 H42 0.9500
C43 C44 1.407(9)
C44 H44 0.9500
C45 C46 1.354(9)
C45 C58 1.443(9)
C46 C47 1.408(10)
C46 H46 0.9500
C47 C48 1.347(10)
C47 H47 0.9500
C48 C49 1.412(9)
C48 H48 0.9500
C49 C50 1.400(9)
C49 C58 1.432(9)
C58 C57 1.394(9)
C50 C51 1.396(9)
C50 H51 0.9500
C57 C56 1.405(9)
C57 H52 0.9500
C51 C52 1.420(10)
C51 C56 1.421(9)
C56 C55 1.421(9)
C52 C53 1.343(10)
C52 H55 0.9500
C53 C54 1.394(10)
C53 H56 0.9500
C54 C55 1.360(9)
C54 H57 0.9500
C911 C81B 1.379(17)
C911 C81A 1.58(2)
C911 H91A 0.9900
C911 H91B 0.9900
C81A C913 1.479(17)
C81A H81A 0.9900
C81A H81B 0.9900
C81B C913 1.537(19)
C81B H81C 0.9900
C81B H81D 0.9900
C913 C914 1.499(11)
C913 H91E 0.9900
C913 H91F 0.9900
C914 H91G 0.9900
C914 H91H 0.9900
C921 C922 1.490(11)
C921 H92A 0.9900
C921 H92B 0.9900
C922 C923 1.371(11)
C922 H92C 0.9900
C922 H92D 0.9900
C923 C924 1.491(11)
C923 H92E 0.9900
C923 H92F 0.9900
C924 H92G 0.9900
C924 H92H 0.9900
C931 C932 1.505(10)
C931 H93A 0.9900
C931 H93B 0.9900
C932 C933 1.489(10)
C932 H93C 0.9900
C932 H93D 0.9900
C933 C934 1.501(10)
C933 H93E 0.9900
C933 H93F 0.9900
C934 H93G 0.9900
C934 H93H 0.9900
C951 C952 1.517(11)
C951 H95A 0.9900
C951 H95B 0.9900
C952 C953 1.494(11)
C952 H95C 0.9900
C952 H95D 0.9900
C953 C954 1.493(11)
C953 H95E 0.9900
C953 H95F 0.9900
C954 H95G 0.9900
C954 H95H 0.9900
C961 C964 1.451(13)
C961 H96A 0.9900
C961 H96B 0.9900
C96B C963 1.481(16)
C96B H96C 0.9900
C96B H96D 0.9900
C963 C964 1.484(13)
C963 H96E 0.9900
C963 H96F 0.9900
C964 H96G 0.9900
C964 H96H 0.9900
C971 C67A 1.447(17)
C971 C67B 1.70(4)
C971 H97A 0.9900
C971 H97B 0.9900
C67A C87A 1.56(2)
C67A H67A 0.9900
C67A H67B 0.9900
C87A C77A 1.59(2)
C87A H87A 0.9900
C87A H87B 0.9900
C77A H77A 0.9900
C77A H77B 0.9900
C67B C87B 1.59(5)
C67B H67C 0.9900
C67B H67D 0.9900
C87B C77B 1.21(4)
C87B H87C 0.9900
C87B H87D 0.9900
C77B H77C 0.9900
C77B H77D 0.9900
C981 C982 1.496(11)
C981 H98A 0.9900
C981 H98B 0.9900
C982 C983 1.502(11)
C982 H98C 0.9900
C982 H98D 0.9900
C983 C984 1.502(11)
C983 H98E 0.9900
C983 H98F 0.9900
C984 H98G 0.9900
C984 H98H 0.9900
C991 C992 1.516(11)
C991 H99G 0.9900
C991 H99H 0.9900
C992 C993 1.528(11)
C992 H99E 0.9900
C992 H99F 0.9900
C993 C994 1.498(10)
C993 H99C 0.9900
C993 H99D 0.9900
C994 H99A 0.9900
C994 H99B 0.9900

loop_
_geom_torsion_atom_site_label_1
_geom_torsion_atom_site_label_2
_geom_torsion_atom_site_label_3
_geom_torsion_atom_site_label_4
_geom_torsion
N2 Zn2 N1 C1 -5.8(4)
N3 Zn2 N1 C1 -61.5(6)
N4 Zn2 N1 C1 -152.3(4)
Cl1 Zn2 N1 C1 92.5(4)
N2 Zn2 N1 C55 171.9(6)
N3 Zn2 N1 C55 116.1(6)
N4 Zn2 N1 C55 25.3(6)
Cl1 Zn2 N1 C55 -89.9(6)
N3 Zn2 N2 C5 -17.1(6)
N1 Zn2 N2 C5 -169.5(7)
N4 Zn2 N2 C5 -71.7(8)
Cl1 Zn2 N2 C5 90.7(6)
N3 Zn2 N2 C2 157.8(5)
N1 Zn2 N2 C2 5.3(4)
N4 Zn2 N2 C2 103.2(5)
Cl1 Zn2 N2 C2 -94.4(4)
N2 Zn2 N3 C11 12.8(6)
N1 Zn2 N3 C11 67.8(8)
N4 Zn2 N3 C11 166.2(7)
Cl1 Zn2 N3 C11 -85.2(6)
N2 Zn2 N3 C14 -151.2(5)
N1 Zn2 N3 C14 -96.3(5)
N4 Zn2 N3 C14 2.1(4)
Cl1 Zn2 N3 C14 110.8(4)
N2 Zn2 N4 C15 52.7(6)
N3 Zn2 N4 C15 -2.6(4)
N1 Zn2 N4 C15 143.1(4)
Cl1 Zn2 N4 C15 -108.7(4)
N2 Zn2 N4 C16 -107.2(6)
N3 Zn2 N4 C16 -162.5(6)
N1 Zn2 N4 C16 -16.9(6)
Cl1 Zn2 N4 C16 91.4(5)
N6 Zn1 N5 C30 -2.0(4)
N7 Zn1 N5 C30 -54.5(6)
N8 Zn1 N5 C30 -144.8(4)
Cl1 Zn1 N5 C30 98.2(4)
N6 Zn1 N5 C26 170.5(6)
N7 Zn1 N5 C26 118.0(6)
N8 Zn1 N5 C26 27.7(6)
Cl1 Zn1 N5 C26 -89.3(5)
N7 Zn1 N6 C34 -16.5(6)
N5 Zn1 N6 C34 -171.6(6)
N8 Zn1 N6 C34 -73.9(7)
Cl1 Zn1 N6 C34 90.0(6)
N7 Zn1 N6 C31 156.8(5)
N5 Zn1 N6 C31 1.6(4)
N8 Zn1 N6 C31 99.4(5)
Cl1 Zn1 N6 C31 -96.7(4)
N6 Zn1 N7 C40 12.8(6)
N5 Zn1 N7 C40 64.8(8)
N8 Zn1 N7 C40 162.2(6)
Cl1 Zn1 N7 C40 -86.8(6)
N6 Zn1 N7 C43 -147.3(5)
N5 Zn1 N7 C43 -95.3(6)
N8 Zn1 N7 C43 2.1(4)
Cl1 Zn1 N7 C43 113.0(4)
N6 Zn1 N8 C44 55.7(6)
N7 Zn1 N8 C44 -2.4(4)
N5 Zn1 N8 C44 145.3(4)
Cl1 Zn1 N8 C44 -107.1(4)
N6 Zn1 N8 C45 -104.6(6)
N7 Zn1 N8 C45 -162.6(6)
N5 Zn1 N8 C45 -14.9(6)
Cl1 Zn1 N8 C45 92.6(5)
N6 Zn1 Cl1 Zn2 135.2(2)
N7 Zn1 Cl1 Zn2 -140.3(2)
N5 Zn1 Cl1 Zn2 54.4(2)
N8 Zn1 Cl1 Zn2 -55.1(2)
N2 Zn2 Cl1 Zn1 121.3(2)
N3 Zn2 Cl1 Zn1 -153.9(2)
N1 Zn2 Cl1 Zn1 41.0(2)
N4 Zn2 Cl1 Zn1 -68.8(2)
O980 K1 O910 C911 111.1(6)
O970 K1 O910 C911 -65.8(6)
O930 K1 O910 C911 -164.5(6)
O920 K1 O910 C911 21.7(6)
O950 K1 O910 C911 109.0(14)
C931 K1 O910 C911 -176.8(6)
C971 K1 O910 C911 -74.9(6)
O980 K1 O910 C914 -28.7(7)
O970 K1 O910 C914 154.4(7)
O930 K1 O910 C914 55.7(7)
O920 K1 O910 C914 -118.1(7)
O950 K1 O910 C914 -30.8(17)
C931 K1 O910 C914 43.5(7)
C971 K1 O910 C914 145.4(7)
C911 K1 O910 C914 -139.8(10)
O980 K1 O920 C924 154.7(5)
O970 K1 O920 C924 -18.1(6)
O930 K1 O920 C924 164.0(14)
O950 K1 O920 C924 71.1(5)
O910 K1 O920 C924 -116.3(5)
C931 K1 O920 C924 -157.6(5)
C971 K1 O920 C924 2.6(6)
C911 K1 O920 C924 -107.6(6)
O980 K1 O920 C921 1.7(5)
O970 K1 O920 C921 -171.1(6)
O930 K1 O920 C921 11.0(19)
O950 K1 O920 C921 -81.9(5)
O910 K1 O920 C921 90.7(5)
C931 K1 O920 C921 49.3(8)
C971 K1 O920 C921 -150.5(6)
C911 K1 O920 C921 99.3(6)
O980 K1 O930 C931 57.3(5)
O970 K1 O930 C931 -129.9(5)
O920 K1 O930 C931 48.0(18)
O950 K1 O930 C931 140.5(5)
O910 K1 O930 C931 -32.1(5)
C971 K1 O930 C931 -150.6(5)
C911 K1 O930 C931 -38.3(5)
O980 K1 O930 C934 -79.5(6)
O970 K1 O930 C934 93.3(6)
O920 K1 O930 C934 -88.9(17)
O950 K1 O930 C934 3.7(6)
O910 K1 O930 C934 -168.9(6)
C931 K1 O930 C934 -136.8(8)
C971 K1 O930 C934 72.6(6)
C911 K1 O930 C934 -175.1(6)
O980 K1 O950 C951 102.6(6)
O970 K1 O950 C951 -80.5(6)
O930 K1 O950 C951 18.6(6)
O920 K1 O950 C951 -167.7(6)
O910 K1 O950 C951 104.6(14)
C931 K1 O950 C951 33.1(7)
C971 K1 O950 C951 -71.7(6)
C911 K1 O950 C951 -164.4(7)
O980 K1 O950 C954 -75.3(6)
O970 K1 O950 C954 101.6(6)
O930 K1 O950 C954 -159.3(6)
O920 K1 O950 C954 14.4(6)
O910 K1 O950 C954 -73.3(15)
C931 K1 O950 C954 -144.8(6)
C971 K1 O950 C954 110.4(6)
C911 K1 O950 C954 17.7(9)
O980 K1 O970 C77A -113(3)
O930 K1 O970 C77A 131(2)
O920 K1 O970 C77A -48(2)
O950 K1 O970 C77A -135(2)
O910 K1 O970 C77A 44(2)
C931 K1 O970 C77A 114(2)
C971 K1 O970 C77A -158(2)
C911 K1 O970 C77A 23(2)
O980 K1 O970 C971 44.7(16)
O930 K1 O970 C971 -70.8(6)
O920 K1 O970 C971 109.4(6)
O950 K1 O970 C971 22.3(6)
O910 K1 O970 C971 -158.3(6)
C931 K1 O970 C971 -88.7(7)
C911 K1 O970 C971 -179.0(6)
O980 K1 O970 C77B -143.0(19)
O930 K1 O970 C77B 101.6(15)
O920 K1 O970 C77B -78.2(15)
O950 K1 O970 C77B -165.3(15)
O910 K1 O970 C77B 14.0(15)
C931 K1 O970 C77B 83.6(15)
C971 K1 O970 C77B 172.4(17)
C911 K1 O970 C77B -6.7(15)
O970 K1 O980 C981 -51.9(16)
O930 K1 O980 C981 64.4(6)
O920 K1 O980 C981 -116.6(6)
O950 K1 O980 C981 -29.4(6)
O910 K1 O980 C981 150.8(6)
C931 K1 O980 C981 83.5(6)
C971 K1 O980 C981 -18.1(9)
C911 K1 O980 C981 172.2(6)
O970 K1 O980 C984 124.7(14)
O930 K1 O980 C984 -118.9(7)
O920 K1 O980 C984 60.1(7)
O950 K1 O980 C984 147.2(7)
O910 K1 O980 C984 -32.5(7)
C931 K1 O980 C984 -99.9(7)
C971 K1 O980 C984 158.6(7)
C911 K1 O980 C984 -11.2(7)
C55 N1 C1 C2 -172.4(6)
Zn2 N1 C1 C2 5.6(7)
C5 N2 C2 C3 -0.3(7)
Zn2 N2 C2 C3 -176.5(4)
C5 N2 C2 C1 172.0(6)
Zn2 N2 C2 C1 -4.2(7)
N1 C1 C2 N2 -1.3(9)
N1 C1 C2 C3 167.8(8)
N2 C2 C3 C4 0.6(8)
C1 C2 C3 C4 -169.0(8)
C2 C3 C4 C5 -0.7(8)
C2 N2 C5 C4 -0.1(7)
Zn2 N2 C5 C4 175.0(5)
C2 N2 C5 C6 179.1(6)
Zn2 N2 C5 C6 -5.8(10)
C3 C4 C5 N2 0.5(8)
C3 C4 C5 C6 -178.6(7)
N2 C5 C6 C7 161.6(6)
C4 C5 C6 C7 -19.4(10)
N2 C5 C6 C11 37.8(8)
C4 C5 C6 C11 -143.2(7)
N2 C5 C6 C9 -79.1(7)
C4 C5 C6 C9 99.9(8)
C5 C6 C7 C8 -58.9(8)
C11 C6 C7 C8 66.0(8)
C9 C6 C7 C8 -176.5(6)
C5 C6 C9 C10 -179.2(6)
C7 C6 C9 C10 -58.1(8)
C11 C6 C9 C10 60.9(7)
C14 N3 C11 C12 -1.4(7)
Zn2 N3 C11 C12 -166.3(5)
C14 N3 C11 C6 177.9(5)
Zn2 N3 C11 C6 13.1(9)
C5 C6 C11 N3 -40.6(8)
C7 C6 C11 N3 -165.6(6)
C9 C6 C11 N3 75.7(7)
C5 C6 C11 C12 138.5(7)
C7 C6 C11 C12 13.6(10)
C9 C6 C11 C12 -105.1(8)
N3 C11 C12 C13 0.4(8)
C6 C11 C12 C13 -178.8(7)
C11 C12 C13 C14 0.8(7)
C11 N3 C14 C15 -169.7(6)
Zn2 N3 C14 C15 -1.4(7)
C11 N3 C14 C13 1.9(7)
Zn2 N3 C14 C13 170.3(4)
C12 C13 C14 N3 -1.7(7)
C12 C13 C14 C15 167.5(7)
C16 N4 C15 C14 165.0(6)
Zn2 N4 C15 C14 2.8(8)
N3 C14 C15 N4 -1.1(9)
C13 C14 C15 N4 -169.8(7)
C15 N4 C16 C17 -41.9(9)
Zn2 N4 C16 C17 116.2(6)
C15 N4 C16 C29 140.6(6)
Zn2 N4 C16 C29 -61.3(8)
N4 C16 C17 C18 -176.1(6)
C29 C16 C17 C18 1.5(10)
C16 C17 C18 C19 0.8(11)
C17 C18 C19 C20 -0.9(11)
C18 C19 C20 C21 179.5(7)
C18 C19 C20 C29 -1.5(10)
C21 C20 C29 C28 2.5(9)
C19 C20 C29 C28 -176.5(6)
C21 C20 C29 C16 -177.3(6)
C19 C20 C29 C16 3.7(9)
C17 C16 C29 C28 176.6(6)
N4 C16 C29 C28 -5.8(9)
C17 C16 C29 C20 -3.7(9)
N4 C16 C29 C20 173.9(6)
C29 C20 C21 C22 -1.8(10)
C19 C20 C21 C22 177.2(6)
C20 C29 C28 C27 -0.9(9)
C16 C29 C28 C27 178.8(6)
C20 C21 C22 C23 -179.3(6)
C20 C21 C22 C27 -0.3(9)
C29 C28 C27 C22 -1.3(9)
C29 C28 C27 C26 176.7(6)
C21 C22 C27 C28 1.9(9)
C23 C22 C27 C28 -179.1(6)
C21 C22 C27 C26 -176.2(6)
C23 C22 C27 C26 2.7(9)
C21 C22 C23 C24 179.0(6)
C27 C22 C23 C24 0.1(10)
C22 C23 C24 C25 -1.3(10)
C23 C24 C25 C26 -0.5(10)
C24 C25 C26 N5 -177.9(6)
C24 C25 C26 C27 3.5(10)
C30 N5 C26 C25 78.8(8)
Zn1 N5 C26 C25 -93.2(7)
C30 N5 C26 C27 -102.6(7)
Zn1 N5 C26 C27 85.4(7)
C28 C27 C26 C25 177.4(6)
C22 C27 C26 C25 -4.5(9)
C28 C27 C26 N5 -1.1(9)
C22 C27 C26 N5 177.0(5)
C26 N5 C30 C31 -171.6(6)
Zn1 N5 C30 C31 2.1(7)
C34 N6 C31 C30 173.9(6)
Zn1 N6 C31 C30 -1.1(7)
C34 N6 C31 C32 -1.3(7)
Zn1 N6 C31 C32 -176.3(4)
N5 C30 C31 N6 -0.8(9)
N5 C30 C31 C32 172.7(7)
N6 C31 C32 C33 0.4(7)
C30 C31 C32 C33 -173.4(7)
C31 C32 C33 C34 0.6(8)
C31 N6 C34 C33 1.7(7)
Zn1 N6 C34 C33 175.2(5)
C31 N6 C34 C35 178.9(5)
Zn1 N6 C34 C35 -7.6(10)
C32 C33 C34 N6 -1.4(8)
C32 C33 C34 C35 -178.3(6)
N6 C34 C35 C40 39.4(8)
C33 C34 C35 C40 -144.0(7)
N6 C34 C35 C36 163.1(6)
C33 C34 C35 C36 -20.3(9)
N6 C34 C35 C38 -77.9(7)
C33 C34 C35 C38 98.7(8)
C40 C35 C36 C37 63.1(8)
C34 C35 C36 C37 -59.8(8)
C38 C35 C36 C37 -177.3(6)
C40 C35 C38 C39 60.4(7)
C34 C35 C38 C39 178.9(6)
C36 C35 C38 C39 -61.0(8)
C43 N7 C40 C41 -3.9(7)
Zn1 N7 C40 C41 -165.0(5)
C43 N7 C40 C35 175.5(6)
Zn1 N7 C40 C35 14.5(10)
C34 C35 C40 N7 -42.4(8)
C36 C35 C40 N7 -166.0(6)
C38 C35 C40 N7 73.9(7)
C34 C35 C40 C41 136.8(7)
C36 C35 C40 C41 13.3(10)
C38 C35 C40 C41 -106.8(8)
N7 C40 C41 C42 3.0(8)
C35 C40 C41 C42 -176.4(7)
C40 C41 C42 C43 -0.8(8)
C40 N7 C43 C42 3.4(7)
Zn1 N7 C43 C42 168.7(4)
C40 N7 C43 C44 -166.7(6)
Zn1 N7 C43 C44 -1.5(7)
C41 C42 C43 N7 -1.5(8)
C41 C42 C43 C44 165.9(7)
C45 N8 C44 C43 165.3(6)
Zn1 N8 C44 C43 2.5(8)
N7 C43 C44 N8 -0.9(9)
C42 C43 C44 N8 -167.7(7)
C44 N8 C45 C46 -46.7(9)
Zn1 N8 C45 C46 111.9(6)
C44 N8 C45 C58 137.8(6)
Zn1 N8 C45 C58 -63.6(7)
N8 C45 C46 C47 -176.0(6)
C58 C45 C46 C47 -0.5(10)
C45 C46 C47 C48 2.9(10)
C46 C47 C48 C49 -2.9(10)
C47 C48 C49 C50 179.5(7)
C47 C48 C49 C58 0.6(10)
C50 C49 C58 C57 5.3(9)
C48 C49 C58 C57 -175.7(6)
C50 C49 C58 C45 -177.2(6)
C48 C49 C58 C45 1.8(9)
C46 C45 C58 C57 175.6(6)
N8 C45 C58 C57 -8.8(9)
C46 C45 C58 C49 -1.8(9)
N8 C45 C58 C49 173.8(5)
C48 C49 C50 C51 179.9(6)
C58 C49 C50 C51 -1.1(10)
C49 C58 C57 C56 -5.2(9)
C45 C58 C57 C56 177.4(6)
C49 C50 C51 C52 175.9(6)
C49 C50 C51 C56 -3.3(10)
C58 C57 C56 C51 0.8(9)
C58 C57 C56 C55 -179.3(6)
C50 C51 C56 C57 3.5(9)
C52 C51 C56 C57 -175.8(6)
C50 C51 C56 C55 -176.4(6)
C52 C51 C56 C55 4.3(9)
C50 C51 C52 C53 179.5(7)
C56 C51 C52 C53 -1.3(10)
C51 C52 C53 C54 -1.1(11)
C52 C53 C54 C55 0.3(11)
C53 C54 C55 C56 2.9(10)
C53 C54 C55 N1 178.7(6)
C57 C56 C55 C54 175.0(6)
C51 C56 C55 C54 -5.1(9)
C57 C56 C55 N1 -0.8(9)
C51 C56 C55 N1 179.1(6)
C1 N1 C55 C54 91.5(8)
Zn2 N1 C55 C54 -85.9(8)
C1 N1 C55 C56 -92.7(7)
Zn2 N1 C55 C56 89.8(7)
C914 O910 C911 C81B -11.2(17)
K1 O910 C911 C81B -161.1(14)
C914 O910 C911 C81A 20.8(13)
K1 O910 C911 C81A -129.1(11)
C914 O910 C911 K1 149.9(8)
O980 K1 C911 C81B -25(3)
O970 K1 C911 C81B 160(3)
O930 K1 C911 C81B 61(3)
O920 K1 C911 C81B -112(3)
O950 K1 C911 C81B -116(3)
O910 K1 C911 C81B 45(3)
C931 K1 C911 C81B 48(3)
C971 K1 C911 C81B 160(3)
O980 K1 C911 O910 -70.1(6)
O970 K1 C911 O910 115.4(6)
O930 K1 C911 O910 16.3(6)
O920 K1 C911 O910 -157.1(6)
O950 K1 C911 O910 -160.5(5)
C931 K1 C911 O910 3.0(6)
C971 K1 C911 O910 115.1(6)
O980 K1 C911 C81A 1.9(9)
O970 K1 C911 C81A -172.6(9)
O930 K1 C911 C81A 88.2(9)
O920 K1 C911 C81A -85.1(9)
O950 K1 C911 C81A -88.6(10)
O910 K1 C911 C81A 71.9(10)
C931 K1 C911 C81A 74.9(9)
C971 K1 C911 C81A -173.0(9)
C81B C911 C81A C913 69.4(19)
O910 C911 C81A C913 -41.7(17)
K1 C911 C81A C913 -89.2(17)
O910 C911 C81B C913 10(2)
C81A C911 C81B C913 -68.1(19)
K1 C911 C81B C913 -25(4)
C911 C81A C913 C914 45.0(16)
C911 C81A C913 C81B -56.5(17)
C911 C81B C913 C81A 81(2)
C911 C81B C913 C914 -5(2)
C911 O910 C914 C913 7.4(11)
K1 O910 C914 C913 146.8(6)
C81A C913 C914 O910 -34.3(15)
C81B C913 C914 O910 -1.5(15)
C924 O920 C921 C922 -6.3(9)
K1 O920 C921 C922 149.3(6)
O920 C921 C922 C923 6.7(12)
C921 C922 C923 C924 -4.5(13)
C921 O920 C924 C923 3.8(9)
K1 O920 C924 C923 -152.5(6)
C922 C923 C924 O920 0.5(12)
C934 O930 C931 C932 -3.0(9)
K1 O930 C931 C932 -146.4(5)
C934 O930 C931 K1 143.4(7)
O980 K1 C931 O930 -118.9(5)
O970 K1 C931 O930 55.0(5)
O920 K1 C931 O930 -169.5(4)
O950 K1 C931 O930 -42.4(5)
O910 K1 C931 O930 145.2(5)
C971 K1 C931 O930 31.6(6)
C911 K1 C931 O930 143.9(5)
O980 K1 C931 C932 -62.9(9)
O970 K1 C931 C932 111.1(9)
O930 K1 C931 C932 56.1(8)
O920 K1 C931 C932 -113.4(9)
O950 K1 C931 C932 13.7(9)
O910 K1 C931 C932 -158.8(9)
C971 K1 C931 C932 87.7(9)
C911 K1 C931 C932 -160.0(9)
O930 C931 C932 C933 -18.8(9)
K1 C931 C932 C933 -56.2(11)
C931 C932 C933 C934 32.2(9)
C931 O930 C934 C933 23.5(9)
K1 O930 C934 C933 162.2(5)
C932 C933 C934 O930 -34.6(8)
C954 O950 C951 C952 -24.2(9)
K1 O950 C951 C952 157.7(5)
O950 C951 C952 C953 36.7(8)
C951 C952 C953 C954 -34.8(8)
C951 O950 C954 C953 1.5(9)
K1 O950 C954 C953 179.8(5)
C952 C953 C954 O950 22.0(9)
C96B O960 C961 C964 -23.7(14)
C961 O960 C96B C963 10.2(14)
O960 C96B C963 C964 6.6(13)
O960 C961 C964 C963 26.9(13)
C96B C963 C964 C961 -19.8(12)
C77A O970 C971 C67A -24.6(16)
C77B O970 C971 C67A -4.5(19)
K1 O970 C971 C67A 168.4(9)
C77A O970 C971 C67B -25.5(16)
C77B O970 C971 C67B -5.4(19)
K1 O970 C971 C67B 167.5(11)
C77A O970 C971 K1 166.9(13)
C77B O970 C971 K1 -172.9(16)
O980 K1 C971 O970 -168.1(5)
O930 K1 C971 O970 111.1(6)
O920 K1 C971 O970 -70.9(6)
O950 K1 C971 O970 -156.0(7)
O910 K1 C971 O970 24.6(7)
C931 K1 C971 O970 99.9(6)
C911 K1 C971 O970 1.0(7)
O980 K1 C971 C67A 164(2)
O970 K1 C971 C67A -28(2)
O930 K1 C971 C67A 83(3)
O920 K1 C971 C67A -99(3)
O950 K1 C971 C67A 176(3)
O910 K1 C971 C67A -4(3)
C931 K1 C971 C67A 72(3)
C911 K1 C971 C67A -27(3)
O980 K1 C971 C67B 174.7(15)
O970 K1 C971 C67B -17.2(15)
O930 K1 C971 C67B 94.0(17)
O920 K1 C971 C67B -88.0(17)
O950 K1 C971 C67B -173.2(17)
O910 K1 C971 C67B 7.4(17)
C931 K1 C971 C67B 82.7(17)
C911 K1 C971 C67B -16.1(17)
O970 C971 C67A C87A -3.9(14)
C67B C971 C67A C87A -2(3)
K1 C971 C67A C87A 17(3)
C971 C67A C87A C77A 25.1(14)
C971 O970 C77A C87A 42.4(18)
C77B O970 C77A C87A -97(4)
K1 O970 C77A C87A -158.0(11)
C67A C87A C77A O970 -45.3(19)
O970 C971 C67B C87B -3(2)
C67A C971 C67B C87B 179(5)
K1 C971 C67B C87B 9(3)
C971 C67B C87B C77B 11(3)
C67B C87B C77B O970 -14(3)
C77A O970 C77B C87B 62(3)
C971 O970 C77B C87B 15(3)
K1 O970 C77B C87B -158(2)
C984 O980 C981 C982 -39.1(8)
K1 O980 C981 C982 138.2(5)
O980 C981 C982 C983 26.5(9)
C981 C982 C983 C984 -4.5(9)
C981 O980 C984 C983 36.2(9)
K1 O980 C984 C983 -140.9(6)
C982 C983 C984 O980 -18.7(9)
C994 O990 C991 C992 2.1(8)
O990 C991 C992 C993 19.7(9)
C991 C992 C993 C994 -32.7(8)
C991 O990 C994 C993 -23.8(8)
C992 C993 C994 O990 35.0(8)
